data_7120009
loop_
_publ_author_name
'Doddi, Adinarayana'
'Weinhart, Michael'
'Hinz, Alexander'
'Bockfeld, Dirk'
'Goicoechea, Jose M.'
'Scheer, Manfred'
'Tamm, Matthias'

_publ_section_title
;
 N-Heterocyclic Carbene-Stabilised Arsinidene (AsH)
;
_journal_name_full 'Chem. Commun.'
_journal_paper_doi 10.1039/C7CC02628E
_journal_year 2017
_chemical_formula_moiety 'C69 H57 As N2, C7 H8'
_chemical_formula_sum 'C76 H65 As N2'
_chemical_formula_weight 1081.22
_chemical_name_systematic
;
 HAs{C[N(2,6-CHPh2,4-Me-C6H2)CH]2}*tol
;
_chemical_properties_physical ', Air-sensitive,Moisture-sensitive,Oxygen-sensitive,Light-sensitive'
_space_group_crystal_system orthorhombic
_space_group_IT_number 33
_space_group_name_Hall 'P 2c -2n'
_space_group_name_H-M_alt 'P n a 21'
_symmetry_space_group_name_Hall 'P 2c -2n'
_symmetry_space_group_name_H-M 'P n a 21'
_atom_sites_solution_hydrogens mixed
_audit_creation_method SHELXL-2013
_audit_update_record
;
2017-02-24 deposited with the CCDC.
2017-04-25 downloaded from the CCDC.
;
_cell_angle_alpha 90
_cell_angle_beta 90
_cell_angle_gamma 90
_cell_formula_units_Z 4
_cell_length_a 19.3683(2)
_cell_length_b 14.8549(2)
_cell_length_c 20.2018(3)
_cell_measurement_reflns_used 11473
_cell_measurement_temperature 150(2)
_cell_measurement_theta_max 75.9223
_cell_measurement_theta_min 2.9723
_cell_volume 5812.34(13)
_computing_cell_refinement
;
CrysAlisPro, Agilent Technologies,
Version 1.171.35.21 (release 20-01-2012 CrysAlis171 .NET)
(compiled Jan 23 2012,18:06:46)
;
_computing_data_collection
;
CrysAlisPro, Agilent Technologies,
Version 1.171.35.21 (release 20-01-2012 CrysAlis171 .NET)
(compiled Jan 23 2012,18:06:46)
;
_computing_data_reduction
;
CrysAlisPro, Agilent Technologies,
Version 1.171.35.21 (release 20-01-2012 CrysAlis171 .NET)
(compiled Jan 23 2012,18:06:46)
;
_computing_molecular_graphics 'WinGX (Farrugia, 2005)'
_computing_publication_material 'XCIF (Sheldrick, 2001)'
_computing_structure_refinement 'SHELXL-2013 (Sheldrick, 2013)'
_computing_structure_solution 'SHELXS-97 (Sheldrick, 1990)'
_diffrn_ambient_temperature 150(2)
_diffrn_detector_area_resol_mean 10.4102
_diffrn_measured_fraction_theta_full 1.000
_diffrn_measured_fraction_theta_max 0.989
_diffrn_measurement_device_type 'SuperNova, Dual, Cu at zero, Atlas'
_diffrn_measurement_method '\w scans'
_diffrn_radiation_monochromator mirror
_diffrn_radiation_source 'SuperNova (Cu) X-ray Source'
_diffrn_radiation_type 'Cu K\a'
_diffrn_radiation_wavelength 1.54178
_diffrn_reflns_av_R_equivalents 0.0306
_diffrn_reflns_av_unetI/netI 0.0360
_diffrn_reflns_Laue_measured_fraction_full 1.000
_diffrn_reflns_Laue_measured_fraction_max 0.989
_diffrn_reflns_limit_h_max 24
_diffrn_reflns_limit_h_min -14
_diffrn_reflns_limit_k_max 18
_diffrn_reflns_limit_k_min -16
_diffrn_reflns_limit_l_max 25
_diffrn_reflns_limit_l_min -25
_diffrn_reflns_number 21416
_diffrn_reflns_point_group_measured_fraction_full 0.785
_diffrn_reflns_point_group_measured_fraction_max 0.774
_diffrn_reflns_theta_full 67.684
_diffrn_reflns_theta_max 76.113
_diffrn_reflns_theta_min 3.693
_exptl_absorpt_coefficient_mu 1.136
_exptl_absorpt_correction_T_max 1.00000
_exptl_absorpt_correction_T_min 0.92908
_exptl_absorpt_correction_type multi-scan
_exptl_absorpt_process_details
;
CrysAlisPro, Agilent Technologies,
Version 1.171.35.21 (release 20-01-2012 CrysAlis171 .NET)
(compiled Jan 23 2012,18:06:46)
Empirical absorption correction using spherical harmonics,
 implemented in SCALE3 ABSPACK scaling algorithm.
;
_exptl_crystal_colour colourless
_exptl_crystal_density_diffrn 1.236
_exptl_crystal_description block
_exptl_crystal_F_000 2272
_exptl_crystal_size_max 0.230
_exptl_crystal_size_mid 0.140
_exptl_crystal_size_min 0.080
_refine_diff_density_max 0.325
_refine_diff_density_min -0.854
_refine_diff_density_rms 0.059
_refine_ls_abs_structure_details
;
 Flack x determined using 2713 quotients [(I+)-(I-)]/[(I+)+(I-)]
 (Parsons and Flack (2004), Acta Cryst. A60, s61).
;
_refine_ls_abs_structure_Flack -0.035(19)
_refine_ls_extinction_method none
_refine_ls_goodness_of_fit_ref 1.065
_refine_ls_hydrogen_treatment mixed
_refine_ls_matrix_type full
_refine_ls_number_parameters 719
_refine_ls_number_reflns 9425
_refine_ls_number_restraints 38
_refine_ls_restrained_S_all 1.068
_refine_ls_R_factor_all 0.0527
_refine_ls_R_factor_gt 0.0453
_refine_ls_shift/su_max 0.001
_refine_ls_shift/su_mean 0.000
_refine_ls_structure_factor_coef Fsqd
_refine_ls_weighting_details 'w=1/[\s^2^(Fo^2^)+(0.0939P)^2^+2.7498P] where P=(Fo^2^+2Fc^2^)/3'
_refine_ls_weighting_scheme calc
_refine_ls_wR_factor_gt 0.1267
_refine_ls_wR_factor_ref 0.1530
_reflns_Friedel_coverage 0.519
_reflns_Friedel_fraction_full 0.556
_reflns_Friedel_fraction_max 0.545
_reflns_number_gt 8702
_reflns_number_total 9425
_reflns_threshold_expression 'I > 2\s(I)'
_cod_data_source_file c7cc02628e2.cif
_cod_data_source_block MW083
_cod_database_code 7120009
_shelx_space_group_comment
;
The symmetry employed for this shelxl refinement is uniquely defined
by the following loop, which should always be used as a source of
symmetry information in preference to the above space-group names.
They are only intended as comments.
;
_shelx_estimated_absorpt_t_min 0.780
_shelx_estimated_absorpt_t_max 0.915
_shelxl_version_number 2013-4

loop_
_space_group_symop_operation_xyz
'x, y, z'
'-x, -y, z+1/2'
'x+1/2, -y+1/2, z'
'-x+1/2, y+1/2, z+1/2'

loop_
_atom_site_label
_atom_site_type_symbol
_atom_site_fract_x
_atom_site_fract_y
_atom_site_fract_z
_atom_site_U_iso_or_equiv
_atom_site_adp_type
_atom_site_occupancy
_atom_site_site_symmetry_order
_atom_site_calc_flag
_atom_site_refinement_flags_posn
_atom_site_refinement_flags_adp
As1 As 0.34633(2) 0.56041(4) 0.58368(3) 0.04037(16) Uani 1 1 d D .
C1 C 0.27398(19) 0.6015(3) 0.63821(19) 0.0228(7) Uani 1 1 d . .
N1 N 0.28092(16) 0.6460(2) 0.69720(17) 0.0225(6) Uani 1 1 d . .
C2 C 0.16903(19) 0.6272(3) 0.6842(2) 0.0249(7) Uani 1 1 d . .
H2 H 0.1204 0.6275 0.6905 0.030 Uiso 1 1 calc R U
C3 C 0.21628(19) 0.6616(3) 0.7263(2) 0.0236(7) Uani 1 1 d . .
H3 H 0.2075 0.6905 0.7674 0.028 Uiso 1 1 calc R U
N2 N 0.20333(16) 0.5915(2) 0.63050(17) 0.0215(6) Uani 1 1 d . .
C11 C 0.34585(17) 0.6791(3) 0.72172(19) 0.0215(7) Uani 1 1 d . .
C12 C 0.36592(19) 0.7665(3) 0.7032(2) 0.0234(7) Uani 1 1 d . .
C13 C 0.42991(19) 0.7977(3) 0.7267(2) 0.0251(7) Uani 1 1 d . .
H13 H 0.4449 0.8565 0.7149 0.030 Uiso 1 1 calc R U
C14 C 0.47170(19) 0.7452(3) 0.7668(2) 0.0256(7) Uani 1 1 d . .
C15 C 0.4500(2) 0.6585(3) 0.7839(2) 0.0280(8) Uani 1 1 d . .
H15 H 0.4787 0.6218 0.8108 0.034 Uiso 1 1 calc R U
C16 C 0.38679(19) 0.6251(3) 0.7620(2) 0.0241(7) Uani 1 1 d . .
C17 C 0.3183(2) 0.8259(3) 0.6622(2) 0.0268(8) Uani 1 1 d . .
H17 H 0.2864 0.7842 0.6382 0.032 Uiso 1 1 calc R U
C171 C 0.3589(2) 0.8760(3) 0.6089(2) 0.0322(9) Uani 1 1 d . .
C172 C 0.3807(3) 0.8293(4) 0.5534(3) 0.0428(11) Uani 1 1 d . .
H172 H 0.3682 0.7677 0.5488 0.051 Uiso 1 1 calc R U
C173 C 0.4201(3) 0.8692(5) 0.5045(3) 0.0525(14) Uani 1 1 d . .
H173 H 0.4350 0.8354 0.4672 0.063 Uiso 1 1 calc R U
C174 C 0.4376(3) 0.9598(5) 0.5107(3) 0.0575(17) Uani 1 1 d . .
H174 H 0.4648 0.9881 0.4776 0.069 Uiso 1 1 calc R U
C175 C 0.4154(3) 1.0082(4) 0.5647(3) 0.0532(15) Uani 1 1 d . .
H175 H 0.4270 1.0702 0.5681 0.064 Uiso 1 1 calc R U
C176 C 0.3762(3) 0.9678(4) 0.6147(3) 0.0423(11) Uani 1 1 d . .
H176 H 0.3614 1.0017 0.6520 0.051 Uiso 1 1 calc R U
C177 C 0.2728(2) 0.8841(3) 0.7062(2) 0.0286(8) Uani 1 1 d . .
C178 C 0.2991(3) 0.9373(3) 0.7571(3) 0.0379(10) Uani 1 1 d . .
H178 H 0.3473 0.9371 0.7657 0.046 Uiso 1 1 calc R U
C179 C 0.2558(3) 0.9906(4) 0.7957(3) 0.0472(12) Uani 1 1 d . .
H179 H 0.2748 1.0278 0.8293 0.057 Uiso 1 1 calc R U
C180 C 0.1852(3) 0.9897(4) 0.7852(3) 0.0482(12) Uani 1 1 d . .
H180 H 0.1556 1.0258 0.8117 0.058 Uiso 1 1 calc R U
C181 C 0.1579(2) 0.9358(3) 0.7356(3) 0.0413(11) Uani 1 1 d . .
H181 H 0.1095 0.9345 0.7285 0.050 Uiso 1 1 calc R U
C182 C 0.2009(2) 0.8838(3) 0.6964(3) 0.0336(9) Uani 1 1 d . .
H182 H 0.1816 0.8475 0.6624 0.040 Uiso 1 1 calc R U
C18 C 0.5404(2) 0.7796(3) 0.7918(3) 0.0345(9) Uani 1 1 d . .
H18A H 0.5778 0.7528 0.7657 0.052 Uiso 1 1 calc R U
H18B H 0.5460 0.7629 0.8384 0.052 Uiso 1 1 calc R U
H18C H 0.5419 0.8452 0.7875 0.052 Uiso 1 1 calc R U
C19 C 0.3604(2) 0.5328(3) 0.7846(2) 0.0283(8) Uani 1 1 d . .
H19 H 0.3268 0.5122 0.7503 0.034 Uiso 1 1 calc R U
C191 C 0.3201(2) 0.5411(3) 0.8489(2) 0.0307(9) Uani 1 1 d . .
C192 C 0.2752(3) 0.4714(4) 0.8655(3) 0.0428(12) Uani 1 1 d . .
H192 H 0.2717 0.4205 0.8373 0.051 Uiso 1 1 calc R U
C193 C 0.2354(3) 0.4752(4) 0.9228(3) 0.0522(15) Uani 1 1 d . .
H193 H 0.2035 0.4284 0.9322 0.063 Uiso 1 1 calc R U
C194 C 0.2419(3) 0.5452(5) 0.9651(3) 0.0565(16) Uani 1 1 d . .
H194 H 0.2150 0.5472 1.0044 0.068 Uiso 1 1 calc R U
C195 C 0.2881(3) 0.6145(5) 0.9508(3) 0.0533(13) Uani 1 1 d . .
H195 H 0.2939 0.6629 0.9810 0.064 Uiso 1 1 calc R U
C196 C 0.3258(3) 0.6126(4) 0.8921(3) 0.0424(11) Uani 1 1 d . .
H196 H 0.3558 0.6611 0.8818 0.051 Uiso 1 1 calc R U
C197 C 0.4176(2) 0.4626(3) 0.7867(3) 0.0340(9) Uani 1 1 d . .
C198 C 0.4378(3) 0.4220(4) 0.7277(3) 0.0455(12) Uani 1 1 d . .
H198 H 0.4171 0.4402 0.6872 0.055 Uiso 1 1 calc R U
C199 C 0.4879(3) 0.3552(4) 0.7275(4) 0.0574(15) Uani 1 1 d . .
H199 H 0.5007 0.3271 0.6870 0.069 Uiso 1 1 calc R U
C200 C 0.5190(3) 0.3295(4) 0.7853(5) 0.0624(18) Uani 1 1 d . .
H200 H 0.5539 0.2846 0.7848 0.075 Uiso 1 1 calc R U
C201 C 0.4995(3) 0.3692(4) 0.8450(4) 0.0558(15) Uani 1 1 d . .
H201 H 0.5207 0.3510 0.8852 0.067 Uiso 1 1 calc R U
C202 C 0.4485(3) 0.4358(4) 0.8454(3) 0.0459(12) Uani 1 1 d . .
H202 H 0.4350 0.4627 0.8860 0.055 Uiso 1 1 calc R U
C21 C 0.17233(16) 0.5432(2) 0.5774(2) 0.0216(7) Uani 1 1 d . .
C22 C 0.16155(18) 0.5859(3) 0.5156(2) 0.0219(7) Uani 1 1 d . .
C23 C 0.1332(2) 0.5348(3) 0.4648(2) 0.0259(7) Uani 1 1 d . .
H23 H 0.1244 0.5629 0.4234 0.031 Uiso 1 1 calc R U
C24 C 0.1170(2) 0.4437(3) 0.4724(2) 0.0274(8) Uani 1 1 d . .
C25 C 0.1289(2) 0.4040(3) 0.5334(2) 0.0273(8) Uani 1 1 d . .
H25 H 0.1179 0.3422 0.5392 0.033 Uiso 1 1 calc R U
C26 C 0.15654(17) 0.4518(2) 0.5863(3) 0.0231(6) Uani 1 1 d . .
C27 C 0.18419(19) 0.6838(3) 0.5057(2) 0.0248(7) Uani 1 1 d . .
H27 H 0.2282 0.6912 0.5310 0.030 Uiso 1 1 calc R U
C271 C 0.1344(2) 0.7538(3) 0.5328(2) 0.0264(7) Uani 1 1 d . .
C272 C 0.1533(2) 0.8445(3) 0.5259(3) 0.0355(10) Uani 1 1 d . .
H272 H 0.1957 0.8592 0.5048 0.043 Uiso 1 1 calc R U
C273 C 0.1112(3) 0.9132(3) 0.5491(3) 0.0423(11) Uani 1 1 d . .
H273 H 0.1245 0.9742 0.5435 0.051 Uiso 1 1 calc R U
C274 C 0.0491(2) 0.8922(3) 0.5809(3) 0.0421(10) Uani 1 1 d . .
H274 H 0.0202 0.9388 0.5972 0.050 Uiso 1 1 calc R U
C275 C 0.0304(2) 0.8034(3) 0.5882(3) 0.0393(9) Uani 1 1 d . .
H275 H -0.0117 0.7887 0.6099 0.047 Uiso 1 1 calc R U
C276 C 0.0725(2) 0.7347(3) 0.5642(2) 0.0328(9) Uani 1 1 d . .
H276 H 0.0586 0.6738 0.5695 0.039 Uiso 1 1 calc R U
C277 C 0.2014(2) 0.7028(3) 0.4337(2) 0.0289(8) Uani 1 1 d . .
C278 C 0.2703(3) 0.6969(3) 0.4129(3) 0.0390(10) Uani 1 1 d . .
H278 H 0.3058 0.6821 0.4435 0.047 Uiso 1 1 calc R U
C279 C 0.2858(4) 0.7131(4) 0.3463(4) 0.0592(18) Uani 1 1 d . .
H279 H 0.3325 0.7105 0.3320 0.071 Uiso 1 1 calc R U
C280 C 0.2351(4) 0.7327(4) 0.3014(3) 0.0604(18) Uani 1 1 d . .
H280 H 0.2465 0.7421 0.2562 0.072 Uiso 1 1 calc R U
C281 C 0.1676(4) 0.7388(4) 0.3217(3) 0.0515(14) Uani 1 1 d . .
H281 H 0.1323 0.7523 0.2906 0.062 Uiso 1 1 calc R U
C283 C 0.1511(3) 0.7254(3) 0.3876(2) 0.0349(9) Uani 1 1 d . .
H283 H 0.1046 0.7318 0.4016 0.042 Uiso 1 1 calc R U
C28 C 0.0900(3) 0.3896(3) 0.4148(2) 0.0404(11) Uani 1 1 d . .
H28A H 0.1288 0.3679 0.3881 0.061 Uiso 1 1 calc R U
H28B H 0.0600 0.4276 0.3874 0.061 Uiso 1 1 calc R U
H28C H 0.0635 0.3381 0.4314 0.061 Uiso 1 1 calc R U
C29 C 0.1701(2) 0.4073(3) 0.6531(2) 0.0268(8) Uani 1 1 d . .
H29 H 0.2104 0.4392 0.6733 0.032 Uiso 1 1 calc R U
C291 C 0.1104(3) 0.4172(3) 0.7010(2) 0.0332(9) Uani 1 1 d . .
C292 C 0.0415(3) 0.4125(5) 0.6816(3) 0.0557(15) Uani 1 1 d . .
H292 H 0.0305 0.4073 0.6359 0.067 Uiso 1 1 calc R U
C293 C -0.0117(4) 0.4154(6) 0.7282(4) 0.075(2) Uani 1 1 d . .
H293 H -0.0581 0.4098 0.7136 0.090 Uiso 1 1 calc R U
C294 C 0.0010(5) 0.4258(5) 0.7940(4) 0.074(2) Uani 1 1 d . .
H294 H -0.0355 0.4278 0.8253 0.088 Uiso 1 1 calc R U
C295 C 0.0701(7) 0.4337(5) 0.8136(3) 0.086(3) Uani 1 1 d . .
H295 H 0.0807 0.4425 0.8591 0.103 Uiso 1 1 calc R U
C296 C 0.1229(5) 0.4287(5) 0.7679(3) 0.0590(17) Uani 1 1 d . .
H296 H 0.1693 0.4334 0.7828 0.071 Uiso 1 1 calc R U
C297 C 0.1916(2) 0.3087(3) 0.6441(2) 0.0283(8) Uani 1 1 d . .
C298 C 0.2584(3) 0.2883(4) 0.6251(3) 0.0459(12) Uani 1 1 d . .
H298 H 0.2903 0.3354 0.6164 0.055 Uiso 1 1 calc R U
C299 C 0.2788(3) 0.1986(5) 0.6186(4) 0.0574(15) Uani 1 1 d . .
H299 H 0.3248 0.1851 0.6054 0.069 Uiso 1 1 calc R U
C300 C 0.2335(3) 0.1297(4) 0.6309(3) 0.0472(12) Uani 1 1 d . .
H300 H 0.2482 0.0689 0.6274 0.057 Uiso 1 1 calc R U
C301 C 0.1671(3) 0.1492(3) 0.6483(3) 0.0449(11) Uani 1 1 d . .
H301 H 0.1351 0.1019 0.6562 0.054 Uiso 1 1 calc R U
C302 C 0.1463(2) 0.2385(3) 0.6545(3) 0.0370(10) Uani 1 1 d . .
H302 H 0.0998 0.2514 0.6661 0.044 Uiso 1 1 calc R U
H1 H 0.296(4) 0.519(7) 0.536(5) 0.11(4) Uiso 1 1 d D .
C1S C 0.3064(6) 0.3310(11) 0.4290(8) 0.121(4) Uani 1 1 d . U
H1S1 H 0.2929 0.2692 0.4179 0.182 Uiso 1 1 calc R U
H1S2 H 0.3050 0.3682 0.3890 0.182 Uiso 1 1 calc R U
H1S3 H 0.2742 0.3554 0.4619 0.182 Uiso 1 1 calc R U
C2S C 0.3776(4) 0.3311(6) 0.4567(4) 0.0663(16) Uani 1 1 d . U
C3S C 0.4182(5) 0.4092(5) 0.4547(4) 0.0707(18) Uani 1 1 d . U
H3S H 0.4008 0.4617 0.4337 0.085 Uiso 1 1 calc R U
C4S C 0.4820(5) 0.4106(6) 0.4822(5) 0.080(2) Uani 1 1 d . .
H4S H 0.5086 0.4642 0.4803 0.096 Uiso 1 1 calc R U
C5S C 0.5085(5) 0.3371(7) 0.5123(5) 0.082(2) Uani 1 1 d . .
H5S H 0.5527 0.3391 0.5326 0.099 Uiso 1 1 calc R U
C6S C 0.4694(4) 0.2582(6) 0.5129(6) 0.083(3) Uani 1 1 d . .
H6S H 0.4873 0.2052 0.5329 0.100 Uiso 1 1 calc R U
C7S C 0.4056(4) 0.2572(5) 0.4848(4) 0.0677(17) Uani 1 1 d . U
H7S H 0.3800 0.2027 0.4848 0.081 Uiso 1 1 calc R U

loop_
_atom_site_aniso_label
_atom_site_aniso_U_11
_atom_site_aniso_U_22
_atom_site_aniso_U_33
_atom_site_aniso_U_23
_atom_site_aniso_U_13
_atom_site_aniso_U_12
As1 0.0372(2) 0.0465(3) 0.0374(3) -0.0032(2) 0.0100(2) 0.00576(19)
C1 0.0247(16) 0.0223(17) 0.0213(17) -0.0017(13) 0.0001(14) -0.0001(13)
N1 0.0233(14) 0.0212(14) 0.0229(15) -0.0019(12) 0.0020(12) -0.0005(11)
C2 0.0228(15) 0.0245(18) 0.0273(19) -0.0022(15) 0.0007(15) 0.0008(14)
C3 0.0275(17) 0.0223(17) 0.0209(17) -0.0018(14) 0.0057(14) -0.0002(13)
N2 0.0206(13) 0.0220(14) 0.0217(15) -0.0027(12) 0.0024(11) -0.0023(11)
C11 0.0194(16) 0.0230(17) 0.0222(18) 0.0003(14) 0.0021(13) -0.0022(12)
C12 0.0247(16) 0.0222(17) 0.0232(17) -0.0013(14) -0.0027(14) -0.0011(14)
C13 0.0237(16) 0.0259(17) 0.0257(18) 0.0038(14) -0.0016(14) -0.0038(13)
C14 0.0223(16) 0.0307(19) 0.0237(18) 0.0016(15) 0.0026(14) -0.0014(14)
C15 0.0242(17) 0.0285(19) 0.031(2) 0.0039(16) 0.0001(15) -0.0002(14)
C16 0.0224(15) 0.0212(17) 0.0286(18) 0.0006(14) 0.0019(14) -0.0020(13)
C17 0.0273(17) 0.0241(18) 0.0290(19) 0.0011(15) -0.0060(15) -0.0025(14)
C171 0.0312(18) 0.037(2) 0.0288(19) 0.0112(17) -0.0083(16) -0.0006(16)
C172 0.050(3) 0.047(3) 0.032(2) 0.006(2) -0.002(2) 0.003(2)
C173 0.045(3) 0.078(4) 0.034(3) 0.016(3) 0.008(2) 0.015(3)
C174 0.035(2) 0.095(5) 0.043(3) 0.035(3) 0.000(2) -0.005(3)
C175 0.048(3) 0.055(3) 0.057(4) 0.027(3) -0.013(2) -0.019(2)
C176 0.045(2) 0.041(2) 0.041(3) 0.013(2) -0.011(2) -0.009(2)
C177 0.0328(19) 0.0232(18) 0.030(2) 0.0052(15) -0.0020(16) 0.0012(15)
C178 0.046(2) 0.033(2) 0.034(2) -0.0032(18) -0.007(2) 0.0061(18)
C179 0.061(3) 0.042(3) 0.039(3) -0.006(2) -0.008(2) 0.010(2)
C180 0.058(3) 0.039(3) 0.048(3) 0.001(2) 0.011(2) 0.016(2)
C181 0.038(2) 0.032(2) 0.054(3) 0.008(2) 0.006(2) 0.0085(17)
C182 0.035(2) 0.0243(19) 0.041(2) 0.0031(18) 0.0003(18) -0.0021(16)
C18 0.0260(18) 0.041(2) 0.036(2) 0.0051(18) -0.0045(17) -0.0064(16)
C19 0.0290(17) 0.0212(17) 0.035(2) 0.0015(16) 0.0001(16) 0.0009(14)
C191 0.0236(17) 0.030(2) 0.039(2) 0.0090(17) -0.0011(16) 0.0028(15)
C192 0.036(2) 0.034(2) 0.059(3) 0.016(2) 0.007(2) 0.0002(18)
C193 0.039(2) 0.058(3) 0.060(4) 0.031(3) 0.013(2) -0.001(2)
C194 0.042(3) 0.084(4) 0.043(3) 0.019(3) 0.017(2) 0.005(3)
C195 0.056(3) 0.065(4) 0.039(3) 0.002(3) 0.013(2) -0.001(3)
C196 0.045(2) 0.045(3) 0.037(3) 0.003(2) 0.009(2) -0.005(2)
C197 0.0292(18) 0.0260(19) 0.047(3) 0.0059(18) -0.0006(18) 0.0015(15)
C198 0.041(2) 0.040(3) 0.056(3) -0.003(2) 0.004(2) 0.014(2)
C199 0.051(3) 0.050(3) 0.071(4) -0.007(3) 0.010(3) 0.014(3)
C200 0.043(3) 0.047(3) 0.097(6) -0.002(3) -0.008(3) 0.015(2)
C201 0.047(3) 0.043(3) 0.077(4) 0.011(3) -0.017(3) 0.007(2)
C202 0.043(3) 0.038(2) 0.057(3) 0.005(2) -0.009(2) 0.0059(19)
C21 0.0205(14) 0.0220(16) 0.0222(18) 0.0015(15) 0.0000(15) -0.0025(11)
C22 0.0239(15) 0.0207(17) 0.0213(18) 0.0031(14) 0.0013(13) -0.0007(13)
C23 0.0318(17) 0.0245(18) 0.0214(18) 0.0054(14) -0.0058(15) -0.0020(15)
C24 0.0339(19) 0.0245(19) 0.0236(19) -0.0003(15) -0.0014(16) -0.0024(14)
C25 0.0359(19) 0.0220(18) 0.0239(19) 0.0044(15) -0.0072(16) -0.0030(15)
C26 0.0273(14) 0.0191(15) 0.0228(17) 0.0054(16) -0.0021(15) -0.0039(12)
C27 0.0269(17) 0.0214(17) 0.0263(19) 0.0047(14) 0.0011(14) -0.0044(14)
C271 0.0321(17) 0.0248(18) 0.0223(18) 0.0015(15) 0.0004(15) 0.0000(15)
C272 0.044(2) 0.023(2) 0.040(3) 0.0021(18) 0.0076(19) -0.0059(16)
C273 0.049(2) 0.027(2) 0.051(3) 0.000(2) 0.007(2) 0.0005(19)
C274 0.047(2) 0.033(2) 0.046(3) -0.003(2) 0.002(2) 0.0111(17)
C275 0.0328(18) 0.041(2) 0.044(2) 0.004(2) 0.007(2) 0.0044(16)
C276 0.0312(18) 0.0268(19) 0.040(2) 0.0061(17) 0.0035(17) -0.0009(15)
C277 0.042(2) 0.0199(17) 0.0247(19) 0.0036(14) 0.0100(17) -0.0023(15)
C278 0.041(2) 0.029(2) 0.047(3) -0.0033(19) 0.018(2) -0.0056(18)
C279 0.074(4) 0.042(3) 0.062(4) -0.004(3) 0.047(3) -0.012(3)
C280 0.116(6) 0.034(3) 0.031(3) 0.006(2) 0.031(3) -0.011(3)
C281 0.098(4) 0.031(2) 0.025(2) 0.0093(19) 0.001(3) -0.004(3)
C283 0.049(2) 0.028(2) 0.028(2) 0.0088(17) 0.0027(18) 0.0029(17)
C28 0.065(3) 0.033(2) 0.023(2) 0.0019(17) -0.014(2) -0.013(2)
C29 0.040(2) 0.0202(17) 0.0197(18) 0.0050(14) -0.0061(16) -0.0045(15)
C291 0.058(3) 0.0205(18) 0.0211(19) 0.0033(15) 0.0019(19) 0.0053(18)
C292 0.051(3) 0.083(4) 0.033(3) 0.015(3) 0.007(2) 0.021(3)
C293 0.071(4) 0.100(6) 0.053(4) 0.028(4) 0.026(4) 0.044(4)
C294 0.111(6) 0.054(4) 0.055(4) 0.016(3) 0.046(5) 0.028(4)
C295 0.169(10) 0.063(4) 0.026(3) -0.003(3) 0.033(5) -0.006(5)
C296 0.095(5) 0.059(3) 0.023(2) 0.001(2) 0.004(3) -0.021(3)
C297 0.039(2) 0.0239(18) 0.0218(17) 0.0056(14) -0.0054(16) -0.0007(15)
C298 0.046(2) 0.045(3) 0.047(3) 0.009(2) 0.008(2) 0.000(2)
C299 0.053(3) 0.062(4) 0.057(4) -0.002(3) 0.010(3) 0.022(3)
C300 0.067(3) 0.035(2) 0.039(3) 0.004(2) 0.002(2) 0.012(2)
C301 0.064(3) 0.026(2) 0.045(3) 0.003(2) -0.006(2) 0.004(2)
C302 0.043(2) 0.026(2) 0.042(3) 0.0026(19) 0.001(2) 0.0023(17)
C1S 0.092(6) 0.154(10) 0.118(9) 0.056(8) -0.016(6) -0.018(6)
C2S 0.068(3) 0.075(4) 0.056(3) 0.019(3) 0.010(3) 0.001(3)
C3S 0.094(4) 0.057(3) 0.061(4) 0.007(3) 0.009(4) 0.000(3)
C4S 0.105(6) 0.069(5) 0.066(5) -0.007(4) 0.008(5) -0.031(5)
C5S 0.073(4) 0.096(6) 0.079(6) 0.026(5) -0.006(4) -0.011(4)
C6S 0.063(4) 0.079(5) 0.108(7) 0.042(5) 0.009(5) 0.007(4)
C7S 0.074(4) 0.059(3) 0.070(4) 0.018(3) 0.016(3) -0.010(3)

loop_
_atom_type_symbol
_atom_type_description
_atom_type_scat_dispersion_real
_atom_type_scat_dispersion_imag
_atom_type_scat_source
C C 0.0181 0.0091 'International Tables Vol C Tables 4.2.6.8 and 6.1.1.4'
H H 0.0000 0.0000 'International Tables Vol C Tables 4.2.6.8 and 6.1.1.4'
N N 0.0311 0.0180 'International Tables Vol C Tables 4.2.6.8 and 6.1.1.4'
As As -0.9300 1.0051 'International Tables Vol C Tables 4.2.6.8 and 6.1.1.4'

loop_
_geom_angle_atom_site_label_1
_geom_angle_atom_site_label_2
_geom_angle_atom_site_label_3
_geom_angle
C1 As1 H1 92(4)
N1 C1 N2 104.3(3)
N1 C1 As1 126.3(3)
N2 C1 As1 129.4(3)
C1 N1 C3 110.9(3)
C1 N1 C11 123.4(3)
C3 N1 C11 125.4(3)
C3 C2 N2 108.4(3)
C3 C2 H2 125.8
N2 C2 H2 125.8
C2 C3 N1 106.2(3)
C2 C3 H3 126.9
N1 C3 H3 126.9
C2 N2 C1 110.3(3)
C2 N2 C21 125.7(3)
C1 N2 C21 123.7(3)
C16 C11 C12 122.1(3)
C16 C11 N1 120.2(3)
C12 C11 N1 117.8(3)
C11 C12 C13 117.3(3)
C11 C12 C17 120.8(3)
C13 C12 C17 121.8(3)
C14 C13 C12 121.8(4)
C14 C13 H13 119.1
C12 C13 H13 119.1
C13 C14 C15 119.2(4)
C13 C14 C18 121.2(4)
C15 C14 C18 119.6(4)
C16 C15 C14 121.0(4)
C16 C15 H15 119.5
C14 C15 H15 119.5
C11 C16 C15 118.8(3)
C11 C16 C19 120.0(3)
C15 C16 C19 121.2(4)
C177 C17 C12 111.3(3)
C177 C17 C171 115.7(3)
C12 C17 C171 110.7(3)
C177 C17 H17 106.1
C12 C17 H17 106.1
C171 C17 H17 106.1
C172 C171 C176 118.8(5)
C172 C171 C17 118.9(4)
C176 C171 C17 122.3(5)
C173 C172 C171 122.1(5)
C173 C172 H172 118.9
C171 C172 H172 118.9
C172 C173 C174 119.0(6)
C172 C173 H173 120.5
C174 C173 H173 120.5
C175 C174 C173 120.0(5)
C175 C174 H174 120.0
C173 C174 H174 120.0
C174 C175 C176 121.2(6)
C174 C175 H175 119.4
C176 C175 H175 119.4
C175 C176 C171 118.9(6)
C175 C176 H176 120.6
C171 C176 H176 120.6
C178 C177 C182 117.8(4)
C178 C177 C17 122.8(4)
C182 C177 C17 119.3(4)
C179 C178 C177 121.0(5)
C179 C178 H178 119.5
C177 C178 H178 119.5
C180 C179 C178 120.3(5)
C180 C179 H179 119.9
C178 C179 H179 119.9
C179 C180 C181 119.5(5)
C179 C180 H180 120.3
C181 C180 H180 120.3
C182 C181 C180 120.4(5)
C182 C181 H181 119.8
C180 C181 H181 119.8
C181 C182 C177 120.9(5)
C181 C182 H182 119.5
C177 C182 H182 119.5
C14 C18 H18A 109.5
C14 C18 H18B 109.5
H18A C18 H18B 109.5
C14 C18 H18C 109.5
H18A C18 H18C 109.5
H18B C18 H18C 109.5
C191 C19 C197 113.9(4)
C191 C19 C16 110.7(3)
C197 C19 C16 112.2(3)
C191 C19 H19 106.5
C197 C19 H19 106.5
C16 C19 H19 106.5
C196 C191 C192 117.9(5)
C196 C191 C19 124.3(4)
C192 C191 C19 117.8(5)
C193 C192 C191 121.1(6)
C193 C192 H192 119.4
C191 C192 H192 119.4
C194 C193 C192 120.3(5)
C194 C193 H193 119.8
C192 C193 H193 119.8
C193 C194 C195 119.8(5)
C193 C194 H194 120.1
C195 C194 H194 120.1
C196 C195 C194 119.8(6)
C196 C195 H195 120.1
C194 C195 H195 120.1
C191 C196 C195 120.9(5)
C191 C196 H196 119.5
C195 C196 H196 119.5
C202 C197 C198 119.1(4)
C202 C197 C19 122.4(5)
C198 C197 C19 118.5(4)
C199 C198 C197 120.6(6)
C199 C198 H198 119.7
C197 C198 H198 119.7
C200 C199 C198 120.2(7)
C200 C199 H199 119.9
C198 C199 H199 119.9
C199 C200 C201 120.2(5)
C199 C200 H200 119.9
C201 C200 H200 119.9
C200 C201 C202 119.7(6)
C200 C201 H201 120.2
C202 C201 H201 120.2
C197 C202 C201 120.3(6)
C197 C202 H202 119.9
C201 C202 H202 119.9
C26 C21 C22 120.9(4)
C26 C21 N2 118.9(4)
C22 C21 N2 120.1(3)
C23 C22 C21 117.7(3)
C23 C22 C27 122.4(4)
C21 C22 C27 119.9(3)
C22 C23 C24 122.4(4)
C22 C23 H23 118.8
C24 C23 H23 118.8
C25 C24 C23 118.3(4)
C25 C24 C28 121.1(4)
C23 C24 C28 120.6(4)
C24 C25 C26 122.0(4)
C24 C25 H25 119.0
C26 C25 H25 119.0
C25 C26 C21 118.7(4)
C25 C26 C29 121.7(3)
C21 C26 C29 119.7(4)
C277 C27 C271 110.9(3)
C277 C27 C22 111.3(3)
C271 C27 C22 114.9(3)
C277 C27 H27 106.4
C271 C27 H27 106.4
C22 C27 H27 106.4
C276 C271 C272 117.9(4)
C276 C271 C27 125.0(4)
C272 C271 C27 117.1(4)
C273 C272 C271 121.3(4)
C273 C272 H272 119.4
C271 C272 H272 119.4
C272 C273 C274 119.8(4)
C272 C273 H273 120.1
C274 C273 H273 120.1
C275 C274 C273 119.3(4)
C275 C274 H274 120.3
C273 C274 H274 120.3
C274 C275 C276 120.7(4)
C274 C275 H275 119.7
C276 C275 H275 119.7
C271 C276 C275 121.1(4)
C271 C276 H276 119.5
C275 C276 H276 119.5
C283 C277 C278 118.8(4)
C283 C277 C27 122.2(4)
C278 C277 C27 119.0(4)
C277 C278 C279 118.9(6)
C277 C278 H278 120.6
C279 C278 H278 120.6
C280 C279 C278 121.3(5)
C280 C279 H279 119.4
C278 C279 H279 119.4
C279 C280 C281 120.0(5)
C279 C280 H280 120.0
C281 C280 H280 120.0
C280 C281 C283 119.8(6)
C280 C281 H281 120.1
C283 C281 H281 120.1
C281 C283 C277 121.2(5)
C281 C283 H283 119.4
C277 C283 H283 119.4
C24 C28 H28A 109.5
C24 C28 H28B 109.5
H28A C28 H28B 109.5
C24 C28 H28C 109.5
H28A C28 H28C 109.5
H28B C28 H28C 109.5
C291 C29 C26 113.1(3)
C291 C29 C297 112.1(3)
C26 C29 C297 110.8(3)
C291 C29 H29 106.8
C26 C29 H29 106.8
C297 C29 H29 106.8
C296 C291 C292 116.7(6)
C296 C291 C29 120.2(5)
C292 C291 C29 123.2(4)
C291 C292 C293 121.0(6)
C291 C292 H292 119.5
C293 C292 H292 119.5
C294 C293 C292 122.0(8)
C294 C293 H293 119.0
C292 C293 H293 119.0
C293 C294 C295 117.4(7)
C293 C294 H294 121.3
C295 C294 H294 121.3
C296 C295 C294 120.9(7)
C296 C295 H295 119.5
C294 C295 H295 119.5
C295 C296 C291 122.0(8)
C295 C296 H296 119.0
C291 C296 H296 119.0
C302 C297 C298 118.1(4)
C302 C297 C29 122.1(4)
C298 C297 C29 119.7(4)
C297 C298 C299 120.1(5)
C297 C298 H298 120.0
C299 C298 H298 120.0
C300 C299 C298 120.9(5)
C300 C299 H299 119.6
C298 C299 H299 119.6
C301 C300 C299 119.5(5)
C301 C300 H300 120.3
C299 C300 H300 120.3
C300 C301 C302 119.9(5)
C300 C301 H301 120.1
C302 C301 H301 120.1
C297 C302 C301 121.6(5)
C297 C302 H302 119.2
C301 C302 H302 119.2
C2S C1S H1S1 109.5
C2S C1S H1S2 109.5
H1S1 C1S H1S2 109.5
C2S C1S H1S3 109.5
H1S1 C1S H1S3 109.5
H1S2 C1S H1S3 109.5
C7S C2S C3S 117.3(8)
C7S C2S C1S 122.0(9)
C3S C2S C1S 120.7(9)
C4S C3S C2S 120.8(8)
C4S C3S H3S 119.6
C2S C3S H3S 119.6
C5S C4S C3S 121.3(8)
C5S C4S H4S 119.4
C3S C4S H4S 119.4
C4S C5S C6S 118.4(8)
C4S C5S H5S 120.8
C6S C5S H5S 120.8
C7S C6S C5S 119.9(8)
C7S C6S H6S 120.1
C5S C6S H6S 120.1
C2S C7S C6S 122.2(8)
C2S C7S H7S 118.9
C6S C7S H7S 118.9

loop_
_geom_bond_atom_site_label_1
_geom_bond_atom_site_label_2
_geom_bond_distance
As1 C1 1.884(4)
As1 H1 1.49(3)
C1 N1 1.369(5)
C1 N2 1.385(5)
N1 C3 1.403(5)
N1 C11 1.439(5)
C2 C3 1.350(6)
C2 N2 1.379(5)
C2 H2 0.9500
C3 H3 0.9500
N2 C21 1.423(5)
C11 C16 1.391(5)
C11 C12 1.405(5)
C12 C13 1.407(5)
C12 C17 1.521(5)
C13 C14 1.386(6)
C13 H13 0.9500
C14 C15 1.397(6)
C14 C18 1.512(5)
C15 C16 1.392(5)
C15 H15 0.9500
C16 C19 1.533(5)
C17 C177 1.520(6)
C17 C171 1.529(6)
C17 H17 1.0000
C171 C172 1.384(7)
C171 C176 1.409(7)
C172 C173 1.382(8)
C172 H172 0.9500
C173 C174 1.394(11)
C173 H173 0.9500
C174 C175 1.376(11)
C174 H174 0.9500
C175 C176 1.400(8)
C175 H175 0.9500
C176 H176 0.9500
C177 C178 1.394(7)
C177 C182 1.406(6)
C178 C179 1.392(8)
C178 H178 0.9500
C179 C180 1.384(9)
C179 H179 0.9500
C180 C181 1.386(9)
C180 H180 0.9500
C181 C182 1.384(7)
C181 H181 0.9500
C182 H182 0.9500
C18 H18A 0.9800
C18 H18B 0.9800
C18 H18C 0.9800
C19 C191 1.518(6)
C19 C197 1.522(6)
C19 H19 1.0000
C191 C196 1.379(8)
C191 C192 1.394(6)
C192 C193 1.391(8)
C192 H192 0.9500
C193 C194 1.351(11)
C193 H193 0.9500
C194 C195 1.395(10)
C194 H194 0.9500
C195 C196 1.391(8)
C195 H195 0.9500
C196 H196 0.9500
C197 C202 1.386(8)
C197 C198 1.392(8)
C198 C199 1.388(7)
C198 H198 0.9500
C199 C200 1.369(12)
C199 H199 0.9500
C200 C201 1.394(12)
C200 H200 0.9500
C201 C202 1.398(8)
C201 H201 0.9500
C202 H202 0.9500
C21 C26 1.404(5)
C21 C22 1.416(5)
C22 C23 1.390(5)
C22 C27 1.532(5)
C23 C24 1.398(6)
C23 H23 0.9500
C24 C25 1.384(6)
C24 C28 1.509(6)
C25 C26 1.391(6)
C25 H25 0.9500
C26 C29 1.526(6)
C27 C277 1.519(6)
C27 C271 1.520(6)
C27 H27 1.0000
C271 C276 1.386(6)
C271 C272 1.403(6)
C272 C273 1.388(7)
C272 H272 0.9500
C273 C274 1.398(7)
C273 H273 0.9500
C274 C275 1.377(7)
C274 H274 0.9500
C275 C276 1.393(6)
C275 H275 0.9500
C276 H276 0.9500
C277 C283 1.390(7)
C277 C278 1.400(6)
C278 C279 1.400(9)
C278 H278 0.9500
C279 C280 1.368(12)
C279 H279 0.9500
C280 C281 1.374(10)
C280 H280 0.9500
C281 C283 1.383(7)
C281 H281 0.9500
C283 H283 0.9500
C28 H28A 0.9800
C28 H28B 0.9800
C28 H28C 0.9800
C29 C291 1.514(7)
C29 C297 1.533(6)
C29 H29 1.0000
C291 C296 1.384(7)
C291 C292 1.393(8)
C292 C293 1.396(9)
C292 H292 0.9500
C293 C294 1.360(13)
C293 H293 0.9500
C294 C295 1.400(16)
C294 H294 0.9500
C295 C296 1.381(12)
C295 H295 0.9500
C296 H296 0.9500
C297 C302 1.379(6)
C297 C298 1.383(7)
C298 C299 1.397(9)
C298 H298 0.9500
C299 C300 1.371(10)
C299 H299 0.9500
C300 C301 1.365(9)
C300 H300 0.9500
C301 C302 1.391(7)
C301 H301 0.9500
C302 H302 0.9500
C1S C2S 1.488(14)
C1S H1S1 0.9800
C1S H1S2 0.9800
C1S H1S3 0.9800
C2S C7S 1.349(11)
C2S C3S 1.402(12)
C3S C4S 1.357(13)
C3S H3S 0.9500
C4S C5S 1.350(14)
C4S H4S 0.9500
C5S C6S 1.396(13)
C5S H5S 0.9500
C6S C7S 1.359(12)
C6S H6S 0.9500
C7S H7S 0.9500

loop_
_geom_torsion_atom_site_label_1
_geom_torsion_atom_site_label_2
_geom_torsion_atom_site_label_3
_geom_torsion_atom_site_label_4
_geom_torsion
N2 C1 N1 C3 1.3(4)
As1 C1 N1 C3 -176.4(3)
N2 C1 N1 C11 -173.2(3)
As1 C1 N1 C11 9.1(5)
N2 C2 C3 N1 -0.1(4)
C1 N1 C3 C2 -0.8(4)
C11 N1 C3 C2 173.6(4)
C3 C2 N2 C1 1.0(5)
C3 C2 N2 C21 175.2(3)
N1 C1 N2 C2 -1.4(4)
As1 C1 N2 C2 176.2(3)
N1 C1 N2 C21 -175.8(3)
As1 C1 N2 C21 1.9(6)
C1 N1 C11 C16 -90.8(5)
C3 N1 C11 C16 95.5(5)
C1 N1 C11 C12 88.8(5)
C3 N1 C11 C12 -85.0(5)
C16 C11 C12 C13 0.4(6)
N1 C11 C12 C13 -179.2(3)
C16 C11 C12 C17 -176.6(4)
N1 C11 C12 C17 3.9(5)
C11 C12 C13 C14 -0.2(6)
C17 C12 C13 C14 176.7(4)
C12 C13 C14 C15 0.5(6)
C12 C13 C14 C18 180.0(4)
C13 C14 C15 C16 -1.0(6)
C18 C14 C15 C16 179.5(4)
C12 C11 C16 C15 -0.8(6)
N1 C11 C16 C15 178.7(4)
C12 C11 C16 C19 175.9(4)
N1 C11 C16 C19 -4.6(6)
C14 C15 C16 C11 1.1(6)
C14 C15 C16 C19 -175.5(4)
C11 C12 C17 C177 91.6(4)
C13 C12 C17 C177 -85.2(5)
C11 C12 C17 C171 -138.2(4)
C13 C12 C17 C171 45.0(5)
C177 C17 C171 C172 -156.8(4)
C12 C17 C171 C172 75.4(5)
C177 C17 C171 C176 24.4(6)
C12 C17 C171 C176 -103.4(5)
C176 C171 C172 C173 1.5(7)
C17 C171 C172 C173 -177.3(5)
C171 C172 C173 C174 -0.9(8)
C172 C173 C174 C175 -0.4(8)
C173 C174 C175 C176 1.0(8)
C174 C175 C176 C171 -0.5(8)
C172 C171 C176 C175 -0.8(7)
C17 C171 C176 C175 178.0(4)
C12 C17 C177 C178 51.2(5)
C171 C17 C177 C178 -76.3(5)
C12 C17 C177 C182 -127.8(4)
C171 C17 C177 C182 104.7(5)
C182 C177 C178 C179 -2.0(7)
C17 C177 C178 C179 179.0(5)
C177 C178 C179 C180 1.9(9)
C178 C179 C180 C181 -0.5(9)
C179 C180 C181 C182 -0.6(8)
C180 C181 C182 C177 0.4(8)
C178 C177 C182 C181 0.9(7)
C17 C177 C182 C181 179.9(4)
C11 C16 C19 C191 -88.9(5)
C15 C16 C19 C191 87.8(5)
C11 C16 C19 C197 142.6(4)
C15 C16 C19 C197 -40.7(6)
C197 C19 C191 C196 107.2(5)
C16 C19 C191 C196 -20.4(6)
C197 C19 C191 C192 -72.0(5)
C16 C19 C191 C192 160.5(4)
C196 C191 C192 C193 2.3(7)
C19 C191 C192 C193 -178.5(5)
C191 C192 C193 C194 -3.0(8)
C192 C193 C194 C195 0.8(9)
C193 C194 C195 C196 1.9(10)
C192 C191 C196 C195 0.4(8)
C19 C191 C196 C195 -178.7(5)
C194 C195 C196 C191 -2.5(9)
C191 C19 C197 C202 -24.5(6)
C16 C19 C197 C202 102.2(5)
C191 C19 C197 C198 153.3(4)
C16 C19 C197 C198 -79.9(5)
C202 C197 C198 C199 0.4(8)
C19 C197 C198 C199 -177.5(5)
C197 C198 C199 C200 -1.2(10)
C198 C199 C200 C201 1.3(10)
C199 C200 C201 C202 -0.5(10)
C198 C197 C202 C201 0.3(8)
C19 C197 C202 C201 178.2(5)
C200 C201 C202 C197 -0.3(9)
C2 N2 C21 C26 -80.6(5)
C1 N2 C21 C26 92.8(4)
C2 N2 C21 C22 103.0(4)
C1 N2 C21 C22 -83.5(5)
C26 C21 C22 C23 1.7(5)
N2 C21 C22 C23 177.9(3)
C26 C21 C22 C27 -175.5(3)
N2 C21 C22 C27 0.8(5)
C21 C22 C23 C24 -1.7(6)
C27 C22 C23 C24 175.4(4)
C22 C23 C24 C25 1.0(6)
C22 C23 C24 C28 -176.6(4)
C23 C24 C25 C26 -0.3(6)
C28 C24 C25 C26 177.3(4)
C24 C25 C26 C21 0.4(6)
C24 C25 C26 C29 -179.5(4)
C22 C21 C26 C25 -1.1(5)
N2 C21 C26 C25 -177.4(3)
C22 C21 C26 C29 178.8(3)
N2 C21 C26 C29 2.5(5)
C23 C22 C27 C277 -24.9(5)
C21 C22 C27 C277 152.1(4)
C23 C22 C27 C271 102.3(5)
C21 C22 C27 C271 -80.7(4)
C277 C27 C271 C276 127.2(4)
C22 C27 C271 C276 -0.2(6)
C277 C27 C271 C272 -53.6(5)
C22 C27 C271 C272 179.1(4)
C276 C271 C272 C273 -0.6(7)
C27 C271 C272 C273 -179.9(5)
C271 C272 C273 C274 0.8(9)
C272 C273 C274 C275 -0.5(9)
C273 C274 C275 C276 -0.1(9)
C272 C271 C276 C275 0.0(7)
C27 C271 C276 C275 179.2(5)
C274 C275 C276 C271 0.4(8)
C271 C27 C277 C283 -44.9(5)
C22 C27 C277 C283 84.4(5)
C271 C27 C277 C278 135.4(4)
C22 C27 C277 C278 -95.3(4)
C283 C277 C278 C279 -0.6(7)
C27 C277 C278 C279 179.1(4)
C277 C278 C279 C280 -1.3(8)
C278 C279 C280 C281 1.6(9)
C279 C280 C281 C283 0.2(8)
C280 C281 C283 C277 -2.1(8)
C278 C277 C283 C281 2.4(7)
C27 C277 C283 C281 -177.4(4)
C25 C26 C29 C291 -93.0(5)
C21 C26 C29 C291 87.1(4)
C25 C26 C29 C297 33.8(5)
C21 C26 C29 C297 -146.1(4)
C26 C29 C291 C296 -144.0(5)
C297 C29 C291 C296 89.8(5)
C26 C29 C291 C292 38.1(6)
C297 C29 C291 C292 -88.1(6)
C296 C291 C292 C293 -2.8(10)
C29 C291 C292 C293 175.2(6)
C291 C292 C293 C294 2.3(13)
C292 C293 C294 C295 -0.1(13)
C293 C294 C295 C296 -1.5(12)
C294 C295 C296 C291 0.9(11)
C292 C291 C296 C295 1.2(9)
C29 C291 C296 C295 -176.8(6)
C291 C29 C297 C302 25.5(6)
C26 C29 C297 C302 -101.9(5)
C291 C29 C297 C298 -154.5(5)
C26 C29 C297 C298 78.1(5)
C302 C297 C298 C299 -1.7(8)
C29 C297 C298 C299 178.2(5)
C297 C298 C299 C300 -0.1(10)
C298 C299 C300 C301 1.5(10)
C299 C300 C301 C302 -1.1(9)
C298 C297 C302 C301 2.2(8)
C29 C297 C302 C301 -177.8(5)
C300 C301 C302 C297 -0.8(9)
C7S C2S C3S C4S -2.5(13)
C1S C2S C3S C4S 177.3(11)
C2S C3S C4S C5S 0.1(14)
C3S C4S C5S C6S 1.8(15)
C4S C5S C6S C7S -1.3(16)
C3S C2S C7S C6S 3.0(13)
C1S C2S C7S C6S -176.8(11)
C5S C6S C7S C2S -1.2(16)
